data_7217016
loop_
_publ_author_name
'Ma, Zhimin'
'Weng, Fan'
'Wang, Qiuran'
'Tang, Qun'
'Zhang, Ganghua'
'Chong, Zheng'
'Han, Ray P.S.'
'Huang, Fu Qiang'

_publ_section_title
;
 Low Temperature Synthesis and Structures of the Alkaline Earth Metal
 Chalcogenides Ba3Cu4SbS6OH, BaCuSbS3 and BaCu2S2
;
_journal_name_full 'RSC Advances'
_journal_paper_doi 10.1039/c3ra46878j
_journal_year 2014
_chemical_formula_sum 'Ba3 Cu4 O S6 Sb'
_chemical_formula_weight 996.37
_chemical_name_systematic
; 
 ? 
;
_space_group_IT_number 62
_symmetry_cell_setting orthorhombic
_symmetry_space_group_name_Hall '-P 2ac 2n'
_symmetry_space_group_name_H-M 'P n m a'
_atom_sites_solution_hydrogens none
_atom_sites_solution_primary direct
_atom_sites_solution_secondary difmap
_audit_creation_method SHELXL-97
_cell_angle_alpha 90.00
_cell_angle_beta 90.00
_cell_angle_gamma 90.00
_cell_formula_units_Z 4
_cell_length_a 9.0609(4)
_cell_length_b 10.8497(5)
_cell_length_c 13.9398(6)
_cell_measurement_reflns_used 25
_cell_measurement_temperature 293(2)
_cell_measurement_theta_max 15
_cell_measurement_theta_min 7.5
_cell_volume 1370.39(11)
_computing_cell_refinement 'Bruker SMART'
_computing_data_collection 'Bruker SMART'
_computing_data_reduction 'Bruker SAINT'
_computing_molecular_graphics 'Bruker SHELXTL'
_computing_publication_material 'Bruker SHELXTL'
_computing_structure_refinement 'SHELXL-97 (Sheldrick, 1997)'
_computing_structure_solution 'SHELXS-97 (Sheldrick, 1990)'
_diffrn_ambient_temperature 293(2)
_diffrn_measured_fraction_theta_full 0.883
_diffrn_measured_fraction_theta_max 0.883
_diffrn_measurement_device_type 'CCD area detector'
_diffrn_measurement_method 'phi and omega scans'
_diffrn_radiation_monochromator graphite
_diffrn_radiation_source 'fine-focus sealed tube'
_diffrn_radiation_type MoK\a
_diffrn_radiation_wavelength 0.71073
_diffrn_reflns_av_R_equivalents 0.0533
_diffrn_reflns_av_sigmaI/netI 0.0796
_diffrn_reflns_limit_h_max 10
_diffrn_reflns_limit_h_min -12
_diffrn_reflns_limit_k_max 7
_diffrn_reflns_limit_k_min -14
_diffrn_reflns_limit_l_max 10
_diffrn_reflns_limit_l_min -17
_diffrn_reflns_number 3521
_diffrn_reflns_theta_full 28.78
_diffrn_reflns_theta_max 28.78
_diffrn_reflns_theta_min 3.27
_diffrn_standards_decay_% none
_diffrn_standards_interval_count 150
_diffrn_standards_number 2
_exptl_absorpt_coefficient_mu 17.371
_exptl_absorpt_correction_T_max 0.579
_exptl_absorpt_correction_T_min 0.576
_exptl_absorpt_correction_type none
_exptl_crystal_colour red
_exptl_crystal_density_diffrn 4.829
_exptl_crystal_density_method 'not measured'
_exptl_crystal_description block
_exptl_crystal_F_000 1756
_exptl_crystal_size_max 0.1211
_exptl_crystal_size_mid 0.1112
_exptl_crystal_size_min 0.1121
_refine_diff_density_max 1.920
_refine_diff_density_min -2.734
_refine_diff_density_rms 0.413
_refine_ls_extinction_method none
_refine_ls_goodness_of_fit_ref 1.011
_refine_ls_hydrogen_treatment refall
_refine_ls_matrix_type full
_refine_ls_number_parameters 76
_refine_ls_number_reflns 1652
_refine_ls_number_restraints 0
_refine_ls_restrained_S_all 1.011
_refine_ls_R_factor_all 0.0805
_refine_ls_R_factor_gt 0.0471
_refine_ls_shift/su_max 0.000
_refine_ls_shift/su_mean 0.000
_refine_ls_structure_factor_coef Fsqd
_refine_ls_weighting_details 'calc w=1/[\s^2^(Fo^2^)+(0.0325P)^2^+0.0000P] where P=(Fo^2^+2Fc^2^)/3'
_refine_ls_weighting_scheme calc
_refine_ls_wR_factor_gt 0.0819
_refine_ls_wR_factor_ref 0.0925
_reflns_number_gt 1186
_reflns_number_total 1871
_reflns_threshold_expression >2sigma(I)
_cod_data_source_file c3ra46878j2.cif
_cod_data_source_block m2
_cod_original_sg_symbol_H-M Pnma
_cod_original_formula_sum 'Ba3 Cu4 O1 S6 Sb1'
_cod_database_code 7217016

loop_
_symmetry_equiv_pos_as_xyz
'x, y, z'
'-x+1/2, -y, z+1/2'
'-x, y+1/2, -z'
'x+1/2, -y+1/2, -z+1/2'
'-x, -y, -z'
'x-1/2, y, -z-1/2'
'x, -y-1/2, z'
'-x-1/2, y-1/2, z-1/2'

loop_
_atom_site_label
_atom_site_type_symbol
_atom_site_fract_x
_atom_site_fract_y
_atom_site_fract_z
_atom_site_U_iso_or_equiv
_atom_site_adp_type
_atom_site_occupancy
_atom_site_symmetry_multiplicity
_atom_site_calc_flag
_atom_site_refinement_flags
Ba1 Ba 0.81832(7) 0.04878(6) 0.30355(5) 0.01372(18) Uani 1 1 d .
Ba2 Ba 0.88593(11) 0.2500 0.03997(7) 0.0153(2) Uani 1 2 d S
Sb1 Sb 0.59180(11) -0.2500 0.24532(8) 0.0126(3) Uani 1 2 d S
Cu1 Cu 0.78401(17) -0.10945(14) 0.07637(12) 0.0238(4) Uani 1 1 d .
Cu2 Cu 0.99103(18) 0.1242(2) 0.51767(13) 0.0459(6) Uani 1 1 d .
S1 S 0.8847(4) -0.2500 0.3690(3) 0.0116(8) Uani 1 2 d S
S2 S 0.5145(3) -0.0838(3) 0.3556(2) 0.0136(6) Uani 1 1 d .
S3 S 1.1370(3) 0.0562(3) 0.3943(2) 0.0149(6) Uani 1 1 d .
S4 S 0.7528(4) 0.2500 0.4591(3) 0.0141(9) Uani 1 2 d S
O1 O 0.9305(12) 0.2500 0.2239(7) 0.015(3) Uani 1 2 d S

loop_
_atom_site_aniso_label
_atom_site_aniso_U_11
_atom_site_aniso_U_22
_atom_site_aniso_U_33
_atom_site_aniso_U_23
_atom_site_aniso_U_13
_atom_site_aniso_U_12
Ba1 0.0134(3) 0.0106(3) 0.0172(3) -0.0012(3) 0.0013(3) -0.0009(3)
Ba2 0.0150(5) 0.0164(5) 0.0145(5) 0.000 0.0022(4) 0.000
Sb1 0.0094(5) 0.0141(5) 0.0143(6) 0.000 -0.0005(4) 0.000
Cu1 0.0194(8) 0.0227(8) 0.0293(9) -0.0085(8) -0.0040(7) 0.0029(7)
Cu2 0.0283(9) 0.0740(14) 0.0353(11) -0.0305(11) 0.0094(8) -0.0186(11)
S1 0.0110(19) 0.0132(18) 0.011(2) 0.000 0.0002(15) 0.000
S2 0.0116(14) 0.0126(13) 0.0164(15) 0.0022(13) -0.0005(11) -0.0004(13)
S3 0.0124(13) 0.0146(13) 0.0179(15) -0.0018(14) 0.0005(11) 0.0015(13)
S4 0.016(2) 0.0142(18) 0.012(2) 0.000 0.0054(16) 0.000
O1 0.028(7) 0.009(5) 0.009(6) 0.000 0.003(5) 0.000

loop_
_atom_type_symbol
_atom_type_description
_atom_type_scat_dispersion_real
_atom_type_scat_dispersion_imag
_atom_type_scat_source
S S 0.1246 0.1234 'International Tables Vol C Tables 4.2.6.8 and 6.1.1.4'
Cu Cu 0.3201 1.2651 'International Tables Vol C Tables 4.2.6.8 and 6.1.1.4'
Sb Sb -0.5866 1.5461 'International Tables Vol C Tables 4.2.6.8 and 6.1.1.4'
Ba Ba -0.3244 2.2819 'International Tables Vol C Tables 4.2.6.8 and 6.1.1.4'
O O 0.0106 0.0060 'International Tables Vol C Tables 4.2.6.8 and 6.1.1.4'

loop_
_geom_angle_atom_site_label_1
_geom_angle_atom_site_label_2
_geom_angle_atom_site_label_3
_geom_angle
_geom_angle_site_symmetry_1
_geom_angle_site_symmetry_3
O1 Ba1 S4 77.8(2) . .
O1 Ba1 S3 78.2(2) . .
S4 Ba1 S3 83.00(9) . .
O1 Ba1 S2 82.32(19) . 6_656
S4 Ba1 S2 154.43(8) . 6_656
S3 Ba1 S2 77.28(7) . 6_656
O1 Ba1 S2 142.9(2) . .
S4 Ba1 S2 89.63(8) . .
S3 Ba1 S2 135.29(8) . .
S2 Ba1 S2 115.85(9) 6_656 .
O1 Ba1 S3 79.4(2) . 6_556
S4 Ba1 S3 118.68(9) . 6_556
S3 Ba1 S3 144.32(7) . 6_556
S2 Ba1 S3 72.47(7) 6_656 6_556
S2 Ba1 S3 76.41(7) . 6_556
O1 Ba1 S1 145.5(2) . .
S4 Ba1 S1 120.59(9) . .
S3 Ba1 S1 75.88(8) . .
S2 Ba1 S1 70.10(8) 6_656 .
S2 Ba1 S1 70.35(8) . .
S3 Ba1 S1 110.05(8) 6_556 .
O1 Ba1 Cu2 89.6(2) . .
S4 Ba1 Cu2 47.58(8) . .
S3 Ba1 Cu2 40.15(6) . .
S2 Ba1 Cu2 117.00(6) 6_656 .
S2 Ba1 Cu2 107.48(6) . .
S3 Ba1 Cu2 164.60(7) 6_556 .
S1 Ba1 Cu2 85.10(8) . .
O1 Ba1 Cu2 122.7(2) . 5_756
S4 Ba1 Cu2 88.56(7) . 5_756
S3 Ba1 Cu2 44.74(6) . 5_756
S2 Ba1 Cu2 88.77(6) 6_656 5_756
S2 Ba1 Cu2 91.25(6) . 5_756
S3 Ba1 Cu2 149.45(6) 6_556 5_756
S1 Ba1 Cu2 39.61(7) . 5_756
Cu2 Ba1 Cu2 45.91(7) . 5_756
O1 Ba1 Cu1 93.3(2) . .
S4 Ba1 Cu1 157.01(8) . .
S3 Ba1 Cu1 116.24(6) . .
S2 Ba1 Cu1 39.08(6) 6_656 .
S2 Ba1 Cu1 84.87(6) . .
S3 Ba1 Cu1 38.34(6) 6_556 .
S1 Ba1 Cu1 78.40(7) . .
Cu2 Ba1 Cu1 154.78(4) . .
Cu2 Ba1 Cu1 113.81(4) 5_756 .
O1 Ba1 Sb1 142.6(2) . .
S4 Ba1 Sb1 128.32(7) . .
S3 Ba1 Sb1 125.69(6) . .
S2 Ba1 Sb1 76.97(5) 6_656 .
S2 Ba1 Sb1 38.96(5) . .
S3 Ba1 Sb1 64.86(5) 6_556 .
S1 Ba1 Sb1 50.51(6) . .
Cu2 Ba1 Sb1 127.54(4) . .
Cu2 Ba1 Sb1 87.88(4) 5_756 .
Cu1 Ba1 Sb1 51.77(3) . .
O1 Ba1 Ba2 34.2(2) . .
S4 Ba1 Ba2 105.27(6) . .
S3 Ba1 Ba2 101.45(6) . .
S2 Ba1 Ba2 63.69(5) 6_656 .
S2 Ba1 Ba2 122.95(6) . .
S3 Ba1 Ba2 47.86(5) 6_556 .
S1 Ba1 Ba2 132.94(7) . .
Cu2 Ba1 Ba2 123.30(4) . .
Cu2 Ba1 Ba2 142.38(3) 5_756 .
Cu1 Ba1 Ba2 60.46(3) . .
Sb1 Ba1 Ba2 108.43(2) . .
O1 Ba2 S3 80.07(19) . 6_556
O1 Ba2 S3 80.07(19) . 4_455
S3 Ba2 S3 81.64(10) 6_556 4_455
O1 Ba2 S2 137.25(15) . 2_654
S3 Ba2 S2 93.27(7) 6_556 2_654
S3 Ba2 S2 141.13(8) 4_455 2_654
O1 Ba2 S2 137.25(15) . 8_765
S3 Ba2 S2 141.13(8) 6_556 8_765
S3 Ba2 S2 93.27(7) 4_455 8_765
S2 Ba2 S2 66.99(10) 2_654 8_765
O1 Ba2 S4 80.8(3) . 6_656
S3 Ba2 S4 134.43(6) 6_556 6_656
S3 Ba2 S4 134.43(6) 4_455 6_656
S2 Ba2 S4 74.15(8) 2_654 6_656
S2 Ba2 S4 74.15(8) 8_765 6_656
O1 Ba2 S1 143.1(3) . 2_654
S3 Ba2 S1 72.28(7) 6_556 2_654
S3 Ba2 S1 72.28(7) 4_455 2_654
S2 Ba2 S1 69.50(7) 2_654 2_654
S2 Ba2 S1 69.50(7) 8_765 2_654
S4 Ba2 S1 136.05(10) 6_656 2_654
O1 Ba2 Cu1 107.8(2) . 3_755
S3 Ba2 Cu1 162.50(6) 6_556 3_755
S3 Ba2 Cu1 114.77(6) 4_455 3_755
S2 Ba2 Cu1 70.24(6) 2_654 3_755
S2 Ba2 Cu1 37.86(5) 8_765 3_755
S4 Ba2 Cu1 36.83(6) 6_656 3_755
S1 Ba2 Cu1 105.79(7) 2_654 3_755
O1 Ba2 Cu1 107.8(2) . 5_755
S3 Ba2 Cu1 114.77(6) 6_556 5_755
S3 Ba2 Cu1 162.50(6) 4_455 5_755
S2 Ba2 Cu1 37.86(5) 2_654 5_755
S2 Ba2 Cu1 70.24(6) 8_765 5_755
S4 Ba2 Cu1 36.83(6) 6_656 5_755
S1 Ba2 Cu1 105.79(7) 2_654 5_755
Cu1 Ba2 Cu1 48.29(5) 3_755 5_755
O1 Ba2 Cu2 110.2(2) . 6_556
S3 Ba2 Cu2 35.85(6) 6_556 6_556
S3 Ba2 Cu2 69.23(6) 4_455 6_556
S2 Ba2 Cu2 84.17(6) 2_654 6_556
S2 Ba2 Cu2 106.46(6) 8_765 6_556
S4 Ba2 Cu2 156.24(5) 6_656 6_556
S1 Ba2 Cu2 36.97(6) 2_654 6_556
Cu1 Ba2 Cu2 141.89(5) 3_755 6_556
Cu1 Ba2 Cu2 120.10(5) 5_755 6_556
O1 Ba2 Cu2 110.2(2) . 4_455
S3 Ba2 Cu2 69.23(6) 6_556 4_455
S3 Ba2 Cu2 35.85(6) 4_455 4_455
S2 Ba2 Cu2 106.46(6) 2_654 4_455
S2 Ba2 Cu2 84.17(6) 8_765 4_455
S4 Ba2 Cu2 156.24(5) 6_656 4_455
S1 Ba2 Cu2 36.97(6) 2_654 4_455
Cu1 Ba2 Cu2 120.10(5) 3_755 4_455
Cu1 Ba2 Cu2 141.89(5) 5_755 4_455
Cu2 Ba2 Cu2 40.82(7) 6_556 4_455
O1 Ba2 Ba1 35.06(12) . 7_565
S3 Ba2 Ba1 89.34(6) 6_556 7_565
S3 Ba2 Ba1 47.74(5) 4_455 7_565
S2 Ba2 Ba1 171.07(6) 2_654 7_565
S2 Ba2 Ba1 115.46(5) 8_765 7_565
S4 Ba2 Ba1 97.96(7) 6_656 7_565
S1 Ba2 Ba1 119.42(6) 2_654 7_565
Cu1 Ba2 Ba1 106.09(3) 3_755 7_565
Cu1 Ba2 Ba1 133.70(4) 5_755 7_565
Cu2 Ba2 Ba1 102.79(4) 6_556 7_565
Cu2 Ba2 Ba1 82.45(3) 4_455 7_565
S1 Sb1 S2 100.76(9) 6_556 .
S1 Sb1 S2 100.76(9) 6_556 7
S2 Sb1 S2 93.74(14) . 7
S1 Sb1 Ba1 122.20(3) 6_556 .
S2 Sb1 Ba1 54.29(7) . .
S2 Sb1 Ba1 128.53(8) 7 .
S1 Sb1 Ba1 122.20(3) 6_556 7
S2 Sb1 Ba1 128.53(8) . 7
S2 Sb1 Ba1 54.29(6) 7 7
Ba1 Sb1 Ba1 111.50(3) . 7
S4 Cu1 S3 125.23(13) 2_654 6_556
S4 Cu1 S2 120.77(13) 2_654 6_656
S3 Cu1 S2 111.12(12) 6_556 6_656
S4 Cu1 Cu2 66.02(11) 2_654 2_654
S3 Cu1 Cu2 63.19(9) 6_556 2_654
S2 Cu1 Cu2 172.90(11) 6_656 2_654
S4 Cu1 Cu1 47.58(8) 2_654 7
S3 Cu1 Cu1 142.22(8) 6_556 7
S2 Cu1 Cu1 96.91(8) 6_656 7
Cu2 Cu1 Cu1 86.50(6) 2_654 7
S4 Cu1 Ba1 165.13(10) 2_654 .
S3 Cu1 Ba1 61.15(8) 6_556 .
S2 Cu1 Ba1 60.36(8) 6_656 .
Cu2 Cu1 Ba1 112.54(7) 2_654 .
Cu1 Cu1 Ba1 118.35(3) 7 .
S4 Cu1 Ba2 61.83(11) 2_654 5_755
S3 Cu1 Ba2 150.61(9) 6_556 5_755
S2 Cu1 Ba2 60.19(8) 6_656 5_755
Cu2 Cu1 Ba2 126.89(7) 2_654 5_755
Cu1 Cu1 Ba2 65.86(2) 7 5_755
Ba1 Cu1 Ba2 120.41(4) . 5_755
S3 Cu2 S1 114.27(14) . 5_756
S3 Cu2 S3 111.81(11) . 5_756
S1 Cu2 S3 109.42(13) 5_756 5_756
S3 Cu2 Cu1 139.59(11) . 2_655
S1 Cu2 Cu1 106.13(12) 5_756 2_655
S3 Cu2 Cu1 51.71(8) 5_756 2_655
S3 Cu2 S4 113.58(14) . .
S1 Cu2 S4 106.98(11) 5_756 .
S3 Cu2 S4 99.71(10) 5_756 .
Cu1 Cu2 S4 50.39(8) 2_655 .
S3 Cu2 Cu2 108.78(9) . 7_565
S1 Cu2 Cu2 54.87(8) 5_756 7_565
S3 Cu2 Cu2 139.21(7) 5_756 7_565
Cu1 Cu2 Cu2 93.50(6) 2_655 7_565
S4 Cu2 Cu2 59.40(6) . 7_565
S3 Cu2 Cu2 60.98(10) . 5_756
S1 Cu2 Cu2 131.03(14) 5_756 5_756
S3 Cu2 Cu2 50.82(9) 5_756 5_756
Cu1 Cu2 Cu2 92.99(9) 2_655 5_756
S4 Cu2 Cu2 119.53(11) . 5_756
Cu2 Cu2 Cu2 169.11(8) 7_565 5_756
S3 Cu2 Ba1 62.52(8) . .
S1 Cu2 Ba1 157.39(11) 5_756 .
S3 Cu2 Ba1 91.57(8) 5_756 .
Cu1 Cu2 Ba1 79.96(6) 2_655 .
S4 Cu2 Ba1 59.65(8) . .
Cu2 Cu2 Ba1 103.65(4) 7_565 .
Cu2 Cu2 Ba1 68.93(7) 5_756 .
S3 Cu2 Ba1 94.32(10) . 5_756
S1 Cu2 Ba1 66.89(7) 5_756 5_756
S3 Cu2 Ba1 59.14(8) 5_756 5_756
Cu1 Cu2 Ba1 102.10(7) 2_655 5_756
S4 Cu2 Ba1 150.54(10) . 5_756
Cu2 Cu2 Ba1 121.76(3) 7_565 5_756
Cu2 Cu2 Ba1 65.16(8) 5_756 5_756
Ba1 Cu2 Ba1 134.09(7) . 5_756
S3 Cu2 Ba2 55.28(8) . 6_656
S1 Cu2 Ba2 60.13(10) 5_756 6_656
S3 Cu2 Ba2 140.53(10) 5_756 6_656
Cu1 Cu2 Ba2 162.25(8) 2_655 6_656
S4 Cu2 Ba2 119.74(9) . 6_656
Cu2 Cu2 Ba2 69.59(3) 7_565 6_656
Cu2 Cu2 Ba2 104.56(8) 5_756 6_656
Ba1 Cu2 Ba2 108.55(5) . 6_656
Ba1 Cu2 Ba2 83.35(4) 5_756 6_656
Cu2 S1 Cu2 70.26(16) 5_756 3_746
Cu2 S1 Sb1 93.99(13) 5_756 6_656
Cu2 S1 Sb1 93.99(13) 3_746 6_656
Cu2 S1 Ba2 82.90(12) 5_756 2_655
Cu2 S1 Ba2 82.90(12) 3_746 2_655
Sb1 S1 Ba2 176.18(16) 6_656 2_655
Cu2 S1 Ba1 143.75(13) 5_756 7
Cu2 S1 Ba1 73.50(6) 3_746 7
Sb1 S1 Ba1 87.78(7) 6_656 7
Ba2 S1 Ba1 93.43(7) 2_655 7
Cu2 S1 Ba1 73.50(6) 5_756 .
Cu2 S1 Ba1 143.75(13) 3_746 .
Sb1 S1 Ba1 87.78(7) 6_656 .
Ba2 S1 Ba1 93.43(7) 2_655 .
Ba1 S1 Ba1 142.72(12) 7 .
Cu1 S2 Sb1 115.08(12) 6_556 .
Cu1 S2 Ba1 80.56(9) 6_556 6_556
Sb1 S2 Ba1 93.14(9) . 6_556
Cu1 S2 Ba1 158.07(13) 6_556 .
Sb1 S2 Ba1 86.74(8) . .
Ba1 S2 Ba1 96.87(8) 6_556 .
Cu1 S2 Ba2 81.96(9) 6_556 2_655
Sb1 S2 Ba2 90.48(9) . 2_655
Ba1 S2 Ba2 162.02(10) 6_556 2_655
Ba1 S2 Ba2 100.92(8) . 2_655
Cu1 S3 Cu2 117.22(14) 6_656 .
Cu1 S3 Cu2 65.10(9) 6_656 5_756
Cu2 S3 Cu2 68.19(11) . 5_756
Cu1 S3 Ba1 126.03(12) 6_656 .
Cu2 S3 Ba1 77.33(9) . .
Cu2 S3 Ba1 76.12(8) 5_756 .
Cu1 S3 Ba1 80.51(9) 6_656 6_656
Cu2 S3 Ba1 161.42(14) . 6_656
Cu2 S3 Ba1 128.20(11) 5_756 6_656
Ba1 S3 Ba1 97.09(8) . 6_656
Cu1 S3 Ba2 93.14(10) 6_656 6_656
Cu2 S3 Ba2 88.87(10) . 6_656
Cu2 S3 Ba2 132.40(12) 5_756 6_656
Ba1 S3 Ba2 140.62(10) . 6_656
Ba1 S3 Ba2 84.40(7) 6_656 6_656
Cu1 S4 Cu1 84.85(16) 8_766 2_655
Cu1 S4 Cu2 63.59(10) 8_766 7_565
Cu1 S4 Cu2 104.00(16) 2_655 7_565
Cu1 S4 Cu2 104.00(16) 8_766 .
Cu1 S4 Cu2 63.59(9) 2_655 .
Cu2 S4 Cu2 61.20(12) 7_565 .
Cu1 S4 Ba1 176.76(17) 8_766 .
Cu1 S4 Ba1 93.35(4) 2_655 .
Cu2 S4 Ba1 114.39(13) 7_565 .
Cu2 S4 Ba1 72.76(7) . .
Cu1 S4 Ba1 93.35(5) 8_766 7_565
Cu1 S4 Ba1 176.76(17) 2_655 7_565
Cu2 S4 Ba1 72.76(7) 7_565 7_565
Cu2 S4 Ba1 114.39(13) . 7_565
Ba1 S4 Ba1 88.32(11) . 7_565
Cu1 S4 Ba2 81.34(11) 8_766 6_556
Cu1 S4 Ba2 81.34(11) 2_655 6_556
Cu2 S4 Ba2 143.50(10) 7_565 6_556
Cu2 S4 Ba2 143.50(10) . 6_556
Ba1 S4 Ba2 101.07(10) . 6_556
Ba1 S4 Ba2 101.07(10) 7_565 6_556
Ba2 O1 Ba1 110.7(3) . 7_565
Ba2 O1 Ba1 110.7(3) . .
Ba1 O1 Ba1 110.8(4) 7_565 .

loop_
_geom_bond_atom_site_label_1
_geom_bond_atom_site_label_2
_geom_bond_distance
_geom_bond_site_symmetry_2
Ba1 O1 2.652(6) .
Ba1 S4 3.134(3) .
Ba1 S3 3.154(3) .
Ba1 S2 3.186(3) 6_656
Ba1 S2 3.190(3) .
Ba1 S3 3.211(3) 6_556
Ba1 S1 3.4211(14) .
Ba1 Cu2 3.4681(19) .
Ba1 Cu2 3.566(2) 5_756
Ba1 Cu1 3.6156(17) .
Ba1 Sb1 3.9218(9) .
Ba1 Ba2 4.3175(11) .
Ba2 O1 2.595(10) .
Ba2 S3 3.217(3) 6_556
Ba2 S3 3.217(3) 4_455
Ba2 S2 3.267(3) 2_654
Ba2 S2 3.267(3) 8_765
Ba2 S4 3.325(4) 6_656
Ba2 S1 3.419(4) 2_654
Ba2 Cu1 3.7283(17) 3_755
Ba2 Cu1 3.7283(17) 5_755
Ba2 Cu2 3.9129(19) 6_556
Ba2 Cu2 3.9129(19) 4_455
Ba2 Ba1 4.3175(11) 7_565
Sb1 S1 2.462(4) 6_556
Sb1 S2 2.470(3) .
Sb1 S2 2.470(3) 7
Sb1 Ba1 3.9218(9) 7
Cu1 S4 2.260(3) 2_654
Cu1 S3 2.274(3) 6_556
Cu1 S2 2.311(3) 6_656
Cu1 Cu2 2.628(2) 2_654
Cu1 Cu1 3.050(3) 7
Cu1 Ba2 3.7283(17) 5_755
Cu2 S3 2.292(3) .
Cu2 S1 2.371(4) 5_756
Cu2 S3 2.586(4) 5_756
Cu2 Cu1 2.628(2) 2_655
Cu2 S4 2.681(4) .
Cu2 Cu2 2.729(4) 7_565
Cu2 Cu2 2.745(4) 5_756
Cu2 Ba1 3.566(2) 5_756
Cu2 Ba2 3.9129(19) 6_656
S1 Cu2 2.371(4) 5_756
S1 Cu2 2.371(4) 3_746
S1 Sb1 2.462(4) 6_656
S1 Ba2 3.419(4) 2_655
S1 Ba1 3.4212(14) 7
S2 Cu1 2.311(3) 6_556
S2 Ba1 3.186(3) 6_556
S2 Ba2 3.267(3) 2_655
S3 Cu1 2.274(3) 6_656
S3 Cu2 2.586(4) 5_756
S3 Ba1 3.211(3) 6_656
S3 Ba2 3.217(3) 6_656
S4 Cu1 2.260(3) 8_766
S4 Cu1 2.260(3) 2_655
S4 Cu2 2.681(4) 7_565
S4 Ba1 3.134(3) 7_565
S4 Ba2 3.325(4) 6_556
O1 Ba1 2.652(6) 7_565
